data_7030037
loop_
_publ_author_name
'Whitehorne, Todd J. J.'
'Vabre, Boris'
'Schaper, Frank'

_publ_section_title
;
 Lactide polymerization catalyzed by Mg and Zn diketiminate complexes with
 flexible ligand frameworks.
;
_journal_issue 17
_journal_name_full 'Dalton transactions (Cambridge, England : 2003)'
_journal_page_first 6339
_journal_page_last 6352
_journal_paper_doi 10.1039/c3dt53278j
_journal_volume 43
_journal_year 2014
_chemical_formula_moiety 'C41 H47 Mg N3 Si2, C H2 Cl2'
_chemical_formula_sum 'C42 H49 Cl2 Mg N3 Si2'
_chemical_formula_weight 747.23
_chemical_name_systematic
; 
 ? 
;
_space_group_IT_number 2
_symmetry_cell_setting triclinic
_symmetry_space_group_name_Hall '-P 1'
_symmetry_space_group_name_H-M 'P -1'
_atom_sites_solution_hydrogens geom
_atom_sites_solution_primary direct
_atom_sites_solution_secondary difmap
_audit_creation_method SHELXL-97
_cell_angle_alpha 92.665(3)
_cell_angle_beta 98.376(3)
_cell_angle_gamma 96.507(3)
_cell_formula_units_Z 2
_cell_length_a 11.4629(5)
_cell_length_b 12.8758(6)
_cell_length_c 14.0056(6)
_cell_measurement_reflns_used 9903
_cell_measurement_temperature 200
_cell_measurement_theta_max 72.12
_cell_measurement_theta_min 3.20
_cell_volume 2027.74(16)
_computing_cell_refinement 'Bruker SAINT'
_computing_data_collection 'Bruker APEX2'
_computing_data_reduction 'Bruker SAINT'
_computing_molecular_graphics 'Bruker SHELXTL'
_computing_publication_material 'Bruker SHELXTL'
_computing_structure_refinement 'SHELXL-97 (Sheldrick, 2008)'
_computing_structure_solution 'SHELXS-97 (Sheldrick, 2008)'
_diffrn_ambient_temperature 200
_diffrn_detector_area_resol_mean 8.3
_diffrn_measured_fraction_theta_full 0.959
_diffrn_measured_fraction_theta_max 0.959
_diffrn_measurement_device_type 'Bruker APEX II'
_diffrn_measurement_method \w
_diffrn_radiation_monochromator 'Quazar MX'
_diffrn_radiation_source 'Incoatec I\muS Microsource '
_diffrn_radiation_type CuK\a
_diffrn_radiation_wavelength 1.54178
_diffrn_reflns_av_R_equivalents 0.0890
_diffrn_reflns_av_sigmaI/netI 0.0704
_diffrn_reflns_limit_h_max 14
_diffrn_reflns_limit_h_min -13
_diffrn_reflns_limit_k_max 15
_diffrn_reflns_limit_k_min -15
_diffrn_reflns_limit_l_max 17
_diffrn_reflns_limit_l_min -17
_diffrn_reflns_number 26826
_diffrn_reflns_theta_full 72.56
_diffrn_reflns_theta_max 72.56
_diffrn_reflns_theta_min 3.20
_exptl_absorpt_coefficient_mu 2.402
_exptl_absorpt_correction_T_max 0.870595
_exptl_absorpt_correction_T_min 0.580455
_exptl_absorpt_correction_type multi-scan
_exptl_absorpt_process_details 'Sadabs (Sheldrick, 1996)'
_exptl_crystal_density_diffrn 1.224
_exptl_crystal_density_method 'not measured'
_exptl_crystal_F_000 792
_exptl_crystal_size_max 0.16
_exptl_crystal_size_mid 0.09
_exptl_crystal_size_min 0.09
_refine_diff_density_max 0.708
_refine_diff_density_min -0.550
_refine_diff_density_rms 0.068
_refine_ls_extinction_method none
_refine_ls_goodness_of_fit_ref 1.012
_refine_ls_hydrogen_treatment constr
_refine_ls_matrix_type full
_refine_ls_number_parameters 459
_refine_ls_number_reflns 7708
_refine_ls_number_restraints 0
_refine_ls_restrained_S_all 1.012
_refine_ls_R_factor_all 0.0696
_refine_ls_R_factor_gt 0.0540
_refine_ls_shift/su_max 0.001
_refine_ls_shift/su_mean 0.000
_refine_ls_structure_factor_coef Fsqd
_refine_ls_weighting_details 'calc w=1/[\s^2^(Fo^2^)+(0.0862P)^2^+0.0000P] where P=(Fo^2^+2Fc^2^)/3'
_refine_ls_weighting_scheme calc
_refine_ls_wR_factor_gt 0.1443
_refine_ls_wR_factor_ref 0.1528
_reflns_number_gt 5698
_reflns_number_total 7708
_reflns_threshold_expression >2sigma(I)
_cod_data_source_file c3dt53278j2.cif
_cod_data_source_block todd18
_cod_depositor_comments
;
The following automatic conversions were performed:

'_symmetry_cell_setting' value 'Triclinic' changed to 'triclinic'
according to
/usr/data/users/saulius/crontab/automatic-downloads/current/RSC/lib/dictionaries/cif_core.dic
dictionary named 'cif_core.dic' version 2.4.2 from 2011-04-26.

Automatic conversion script
Id: cif_fix_values 2281 2013-09-26 08:29:07Z andrius 
;
_cod_original_sg_symbol_H-M P-1
_cod_database_code 7030037

loop_
_symmetry_equiv_pos_as_xyz
'x, y, z'
'-x, -y, -z'

loop_
_atom_site_label
_atom_site_type_symbol
_atom_site_fract_x
_atom_site_fract_y
_atom_site_fract_z
_atom_site_U_iso_or_equiv
_atom_site_adp_type
_atom_site_occupancy
_atom_site_symmetry_multiplicity
_atom_site_calc_flag
_atom_site_refinement_flags
Mg1 Mg 0.37455(6) 0.28234(6) 0.24273(5) 0.02325(18) Uani 1 1 d .
Cl1 Cl 0.38562(9) 0.17816(8) 0.70818(7) 0.0709(3) Uani 1 1 d .
Cl2 Cl 0.30266(11) -0.04472(9) 0.67871(10) 0.0960(4) Uani 1 1 d .
N1 N 0.26364(17) 0.38677(15) 0.21231(14) 0.0262(4) Uani 1 1 d .
N2 N 0.47140(16) 0.26602(15) 0.37330(13) 0.0232(4) Uani 1 1 d .
N3 N 0.49752(17) 0.24435(16) 0.16118(14) 0.0279(4) Uani 1 1 d .
Si1 Si 0.11674(5) 0.34173(5) 0.18851(4) 0.02408(16) Uani 1 1 d .
Si2 Si 0.32722(6) 0.51253(5) 0.21546(5) 0.03067(17) Uani 1 1 d .
C1 C 0.6651(2) 0.3092(2) 0.47701(18) 0.0384(6) Uani 1 1 d .
H1A H 0.6333 0.3595 0.5155 0.058 Uiso 1 1 calc R
H1B H 0.7445 0.3358 0.4689 0.058 Uiso 1 1 calc R
H1C H 0.6663 0.2448 0.5088 0.058 Uiso 1 1 calc R
C2 C 0.5885(2) 0.28972(17) 0.37925(17) 0.0250(5) Uani 1 1 d .
C3 C 0.6496(2) 0.29674(19) 0.29970(17) 0.0293(5) Uani 1 1 d .
H3 H 0.7295 0.3233 0.3149 0.035 Uiso 1 1 calc R
C4 C 0.6106(2) 0.2703(2) 0.20065(18) 0.0317(5) Uani 1 1 d .
C5 C 0.7080(2) 0.2702(3) 0.1386(2) 0.0594(10) Uani 1 1 d .
H5A H 0.7129 0.1997 0.1155 0.089 Uiso 1 1 calc R
H5B H 0.7824 0.2987 0.1763 0.089 Uiso 1 1 calc R
H5C H 0.6905 0.3121 0.0846 0.089 Uiso 1 1 calc R
C10 C 0.4762(2) 0.2101(3) 0.05702(18) 0.0458(8) Uani 1 1 d .
H10A H 0.5300 0.1594 0.0457 0.055 Uiso 1 1 calc R
H10B H 0.4952 0.2701 0.0202 0.055 Uiso 1 1 calc R
C11 C 0.3512(2) 0.1621(2) 0.01982(17) 0.0351(6) Uani 1 1 d .
C12 C 0.2742(2) 0.2137(2) -0.04536(18) 0.0346(6) Uani 1 1 d .
C13 C 0.3034(3) 0.3177(2) -0.0740(2) 0.0498(8) Uani 1 1 d .
H13 H 0.3750 0.3559 -0.0461 0.060 Uiso 1 1 calc R
C14 C 0.2299(3) 0.3618(3) -0.1403(3) 0.0591(9) Uani 1 1 d .
H14 H 0.2526 0.4290 -0.1580 0.071 Uiso 1 1 calc R
C15 C 0.1195(3) 0.3081(3) -0.1832(2) 0.0577(9) Uani 1 1 d .
H15 H 0.0703 0.3391 -0.2294 0.069 Uiso 1 1 calc R
C16 C 0.0856(3) 0.2105(3) -0.15641(19) 0.0454(7) Uani 1 1 d .
H16 H 0.0116 0.1759 -0.1834 0.054 Uiso 1 1 calc R
C17 C 0.1606(2) 0.1600(2) -0.08795(18) 0.0348(6) Uani 1 1 d .
C18 C 0.1272(2) 0.0588(2) -0.06412(18) 0.0360(6) Uani 1 1 d .
H18 H 0.0535 0.0245 -0.0922 0.043 Uiso 1 1 calc R
C19 C 0.2008(2) 0.0069(2) 0.00076(18) 0.0352(6) Uani 1 1 d .
C20 C 0.1648(3) -0.0978(2) 0.0237(2) 0.0455(7) Uani 1 1 d .
H20 H 0.0899 -0.1308 -0.0028 0.055 Uiso 1 1 calc R
C21 C 0.2384(3) -0.1496(3) 0.0836(2) 0.0566(9) Uani 1 1 d .
H21 H 0.2138 -0.2174 0.0986 0.068 Uiso 1 1 calc R
C22 C 0.3522(3) -0.1003(3) 0.1229(2) 0.0600(10) Uani 1 1 d .
H22 H 0.4031 -0.1371 0.1625 0.072 Uiso 1 1 calc R
C23 C 0.3897(3) -0.0002(3) 0.1045(2) 0.0482(8) Uani 1 1 d .
H23 H 0.4650 0.0303 0.1328 0.058 Uiso 1 1 calc R
C24 C 0.3154(2) 0.0594(2) 0.04222(17) 0.0354(6) Uani 1 1 d .
C30 C 0.4253(2) 0.2526(2) 0.46547(17) 0.0330(6) Uani 1 1 d .
H30A H 0.4351 0.3201 0.5013 0.040 Uiso 1 1 calc R
H30B H 0.4723 0.2068 0.5036 0.040 Uiso 1 1 calc R
C31 C 0.2968(2) 0.20781(19) 0.45336(16) 0.0256(5) Uani 1 1 d .
C32 C 0.2656(2) 0.10193(18) 0.41783(16) 0.0254(5) Uani 1 1 d .
C33 C 0.3520(2) 0.0371(2) 0.39255(18) 0.0344(6) Uani 1 1 d .
H33 H 0.4315 0.0648 0.3988 0.041 Uiso 1 1 calc R
C34 C 0.3183(3) -0.0644(2) 0.3596(2) 0.0429(7) Uani 1 1 d .
H34 H 0.3757 -0.1054 0.3445 0.052 Uiso 1 1 calc R
C35 C 0.1990(3) -0.1090(2) 0.3479(2) 0.0407(6) Uani 1 1 d .
H35 H 0.1779 -0.1782 0.3240 0.049 Uiso 1 1 calc R
C36 C 0.1146(2) -0.05101(19) 0.37134(18) 0.0343(6) Uani 1 1 d .
H36 H 0.0358 -0.0810 0.3635 0.041 Uiso 1 1 calc R
C37 C 0.1447(2) 0.05537(18) 0.40794(16) 0.0256(5) Uani 1 1 d .
C38 C 0.0597(2) 0.11430(18) 0.43679(17) 0.0271(5) Uani 1 1 d .
H38 H -0.0190 0.0841 0.4301 0.033 Uiso 1 1 calc R
C39 C 0.0890(2) 0.21638(18) 0.47513(17) 0.0257(5) Uani 1 1 d .
C40 C 0.0007(2) 0.27314(19) 0.50894(18) 0.0323(6) Uani 1 1 d .
H40 H -0.0775 0.2418 0.5022 0.039 Uiso 1 1 calc R
C41 C 0.0295(3) 0.3718(2) 0.55064(19) 0.0392(6) Uani 1 1 d .
H41 H -0.0285 0.4072 0.5732 0.047 Uiso 1 1 calc R
C42 C 0.1473(3) 0.4205(2) 0.5597(2) 0.0401(6) Uani 1 1 d .
H42 H 0.1664 0.4880 0.5884 0.048 Uiso 1 1 calc R
C43 C 0.2339(2) 0.3704(2) 0.52713(18) 0.0355(6) Uani 1 1 d .
H43 H 0.3106 0.4050 0.5332 0.043 Uiso 1 1 calc R
C44 C 0.2093(2) 0.26564(18) 0.48379(16) 0.0249(5) Uani 1 1 d .
C50 C 0.1027(2) 0.1948(2) 0.18878(19) 0.0369(6) Uani 1 1 d .
H50A H 0.1362 0.1672 0.1354 0.055 Uiso 1 1 calc R
H50B H 0.0204 0.1674 0.1827 0.055 Uiso 1 1 calc R
H50C H 0.1445 0.1749 0.2483 0.055 Uiso 1 1 calc R
C51 C 0.0296(2) 0.3903(2) 0.28156(19) 0.0375(6) Uani 1 1 d .
H51A H 0.0792 0.4003 0.3435 0.056 Uiso 1 1 calc R
H51B H -0.0377 0.3398 0.2851 0.056 Uiso 1 1 calc R
H51C H 0.0027 0.4557 0.2636 0.056 Uiso 1 1 calc R
C52 C 0.0401(2) 0.3764(2) 0.06945(18) 0.0395(6) Uani 1 1 d .
H52A H 0.0431 0.4512 0.0685 0.059 Uiso 1 1 calc R
H52B H -0.0413 0.3454 0.0600 0.059 Uiso 1 1 calc R
H52C H 0.0790 0.3506 0.0186 0.059 Uiso 1 1 calc R
C53 C 0.2350(3) 0.6107(2) 0.2590(2) 0.0469(7) Uani 1 1 d .
H53A H 0.1642 0.6110 0.2131 0.070 Uiso 1 1 calc R
H53B H 0.2797 0.6791 0.2657 0.070 Uiso 1 1 calc R
H53C H 0.2140 0.5925 0.3205 0.070 Uiso 1 1 calc R
C54 C 0.3613(4) 0.5544(2) 0.0954(3) 0.0646(10) Uani 1 1 d .
H54A H 0.4170 0.5121 0.0734 0.097 Uiso 1 1 calc R
H54B H 0.3948 0.6267 0.1017 0.097 Uiso 1 1 calc R
H54C H 0.2894 0.5461 0.0496 0.097 Uiso 1 1 calc R
C55 C 0.4726(3) 0.5294(2) 0.2996(3) 0.0572(9) Uani 1 1 d .
H55A H 0.4601 0.5060 0.3618 0.086 Uiso 1 1 calc R
H55B H 0.5047 0.6020 0.3062 0.086 Uiso 1 1 calc R
H55C H 0.5274 0.4888 0.2737 0.086 Uiso 1 1 calc R
C100 C 0.2639(3) 0.0823(3) 0.6820(2) 0.0600(9) Uani 1 1 d .
H10C H 0.2194 0.0939 0.6198 0.072 Uiso 1 1 calc R
H10D H 0.2123 0.0891 0.7304 0.072 Uiso 1 1 calc R

loop_
_atom_site_aniso_label
_atom_site_aniso_U_11
_atom_site_aniso_U_22
_atom_site_aniso_U_33
_atom_site_aniso_U_23
_atom_site_aniso_U_13
_atom_site_aniso_U_12
Mg1 0.0195(4) 0.0272(4) 0.0219(4) 0.0004(3) -0.0004(3) 0.0028(3)
Cl1 0.0721(6) 0.0770(6) 0.0595(5) 0.0018(5) -0.0036(4) 0.0096(5)
Cl2 0.1019(9) 0.0675(7) 0.1175(10) 0.0039(7) 0.0017(7) 0.0259(6)
N1 0.0261(10) 0.0241(10) 0.0270(10) -0.0003(8) -0.0005(8) 0.0043(8)
N2 0.0176(9) 0.0285(10) 0.0225(9) 0.0028(8) 0.0007(7) 0.0010(7)
N3 0.0220(10) 0.0378(11) 0.0222(10) -0.0050(9) 0.0013(7) 0.0017(8)
Si1 0.0238(3) 0.0273(3) 0.0195(3) 0.0004(3) -0.0015(2) 0.0027(2)
Si2 0.0317(4) 0.0230(3) 0.0356(4) -0.0017(3) 0.0020(3) 0.0015(3)
C1 0.0245(13) 0.0579(18) 0.0295(13) 0.0020(13) -0.0028(10) -0.0007(12)
C2 0.0213(11) 0.0250(11) 0.0266(12) 0.0014(10) -0.0018(9) 0.0013(9)
C3 0.0169(11) 0.0390(14) 0.0289(12) -0.0010(11) -0.0018(9) -0.0022(9)
C4 0.0200(12) 0.0439(14) 0.0306(13) 0.0004(11) 0.0046(9) 0.0007(10)
C5 0.0255(15) 0.116(3) 0.0349(15) -0.0042(18) 0.0075(12) 0.0002(16)
C10 0.0302(15) 0.080(2) 0.0236(13) -0.0106(14) 0.0059(10) -0.0038(14)
C11 0.0274(13) 0.0555(17) 0.0204(11) -0.0103(12) 0.0028(9) 0.0028(11)
C12 0.0356(14) 0.0417(15) 0.0243(12) -0.0092(11) 0.0048(10) -0.0007(11)
C13 0.0555(19) 0.0492(18) 0.0435(17) -0.0063(15) 0.0143(14) -0.0035(14)
C14 0.078(3) 0.0498(19) 0.054(2) 0.0085(17) 0.0239(18) 0.0075(17)
C15 0.081(3) 0.062(2) 0.0346(16) 0.0099(16) 0.0074(16) 0.0300(19)
C16 0.0480(17) 0.0588(19) 0.0258(13) -0.0058(13) -0.0075(12) 0.0120(14)
C17 0.0358(14) 0.0433(15) 0.0221(12) -0.0081(11) -0.0038(10) 0.0058(11)
C18 0.0317(14) 0.0413(15) 0.0300(13) -0.0108(12) -0.0046(10) 0.0002(11)
C19 0.0382(15) 0.0402(15) 0.0261(12) -0.0089(12) 0.0029(10) 0.0070(11)
C20 0.0540(19) 0.0410(16) 0.0423(16) -0.0039(14) 0.0106(14) 0.0072(13)
C21 0.084(3) 0.0516(19) 0.0390(17) 0.0029(15) 0.0166(17) 0.0219(18)
C22 0.087(3) 0.072(2) 0.0288(15) 0.0045(16) 0.0057(16) 0.044(2)
C23 0.0448(17) 0.073(2) 0.0273(13) -0.0087(15) -0.0036(12) 0.0252(15)
C24 0.0342(14) 0.0510(16) 0.0211(12) -0.0066(12) 0.0018(10) 0.0123(12)
C30 0.0245(13) 0.0502(16) 0.0211(11) 0.0009(11) -0.0010(9) -0.0027(11)
C31 0.0210(11) 0.0345(13) 0.0199(10) 0.0044(10) 0.0005(8) -0.0004(9)
C32 0.0261(12) 0.0321(12) 0.0190(10) 0.0053(10) 0.0029(9) 0.0065(9)
C33 0.0322(14) 0.0437(15) 0.0312(13) 0.0105(12) 0.0091(10) 0.0130(11)
C34 0.0556(19) 0.0431(16) 0.0381(15) 0.0078(13) 0.0171(13) 0.0252(14)
C35 0.0581(19) 0.0292(14) 0.0367(14) -0.0027(12) 0.0104(13) 0.0108(12)
C36 0.0438(16) 0.0275(13) 0.0300(13) 0.0004(11) 0.0038(11) 0.0011(11)
C37 0.0279(12) 0.0281(12) 0.0203(11) 0.0031(10) 0.0026(9) 0.0017(9)
C38 0.0232(12) 0.0287(12) 0.0289(12) 0.0044(10) 0.0043(9) -0.0006(9)
C39 0.0261(12) 0.0259(12) 0.0253(11) 0.0038(10) 0.0048(9) 0.0023(9)
C40 0.0297(13) 0.0341(13) 0.0363(14) 0.0077(11) 0.0118(10) 0.0064(10)
C41 0.0525(17) 0.0336(14) 0.0363(14) 0.0036(12) 0.0142(12) 0.0166(12)
C42 0.0563(18) 0.0268(13) 0.0350(14) -0.0056(12) 0.0027(12) 0.0052(12)
C43 0.0396(15) 0.0304(13) 0.0326(13) 0.0014(11) -0.0022(11) -0.0026(11)
C44 0.0268(12) 0.0264(12) 0.0201(11) 0.0030(9) 0.0008(9) -0.0002(9)
C50 0.0445(16) 0.0338(14) 0.0292(13) 0.0011(11) 0.0002(11) -0.0018(11)
C51 0.0287(13) 0.0504(16) 0.0321(13) -0.0031(12) 0.0008(10) 0.0071(11)
C52 0.0397(15) 0.0482(16) 0.0291(13) 0.0038(12) -0.0013(11) 0.0071(12)
C53 0.0534(19) 0.0304(14) 0.0559(19) -0.0051(14) 0.0037(14) 0.0107(13)
C54 0.094(3) 0.0403(17) 0.061(2) 0.0038(16) 0.034(2) -0.0125(17)
C55 0.0439(18) 0.0322(15) 0.085(3) -0.0031(16) -0.0159(16) -0.0033(13)
C100 0.063(2) 0.074(2) 0.0490(19) 0.0142(18) 0.0117(16) 0.0261(18)

loop_
_atom_type_symbol
_atom_type_description
_atom_type_scat_dispersion_real
_atom_type_scat_dispersion_imag
_atom_type_scat_source
C C 0.0181 0.0091 'International Tables Vol C Tables 4.2.6.8 and 6.1.1.4'
H H 0.0000 0.0000 'International Tables Vol C Tables 4.2.6.8 and 6.1.1.4'
N N 0.0311 0.0180 'International Tables Vol C Tables 4.2.6.8 and 6.1.1.4'
Mg Mg 0.1719 0.1771 'International Tables Vol C Tables 4.2.6.8 and 6.1.1.4'
Si Si 0.2541 0.3302 'International Tables Vol C Tables 4.2.6.8 and 6.1.1.4'
Cl Cl 0.3639 0.7018 'International Tables Vol C Tables 4.2.6.8 and 6.1.1.4'

loop_
_geom_angle_atom_site_label_1
_geom_angle_atom_site_label_2
_geom_angle_atom_site_label_3
_geom_angle
N1 Mg1 N3 125.34(9)
N1 Mg1 N2 126.55(8)
N3 Mg1 N2 96.80(8)
Si2 N1 Si1 127.53(12)
Si2 N1 Mg1 115.46(11)
Si1 N1 Mg1 117.00(11)
C2 N2 C30 116.42(19)
C2 N2 Mg1 115.78(15)
C30 N2 Mg1 126.47(15)
C4 N3 C10 116.1(2)
C4 N3 Mg1 116.01(16)
C10 N3 Mg1 126.80(16)
N1 Si1 C52 114.51(11)
N1 Si1 C51 113.16(11)
C52 Si1 C51 105.83(12)
N1 Si1 C50 107.48(11)
C52 Si1 C50 107.86(12)
C51 Si1 C50 107.71(12)
N1 Si2 C54 113.61(12)
N1 Si2 C53 113.94(12)
C54 Si2 C53 105.84(16)
N1 Si2 C55 109.62(12)
C54 Si2 C55 106.44(18)
C53 Si2 C55 106.91(15)
C2 C1 H1A 109.5
C2 C1 H1B 109.5
H1A C1 H1B 109.5
C2 C1 H1C 109.5
H1A C1 H1C 109.5
H1B C1 H1C 109.5
N2 C2 C3 124.7(2)
N2 C2 C1 119.9(2)
C3 C2 C1 115.4(2)
C2 C3 C4 130.8(2)
C2 C3 H3 114.6
C4 C3 H3 114.6
N3 C4 C3 124.6(2)
N3 C4 C5 120.2(2)
C3 C4 C5 115.2(2)
C4 C5 H5A 109.5
C4 C5 H5B 109.5
H5A C5 H5B 109.5
C4 C5 H5C 109.5
H5A C5 H5C 109.5
H5B C5 H5C 109.5
N3 C10 C11 114.3(2)
N3 C10 H10A 108.7
C11 C10 H10A 108.7
N3 C10 H10B 108.7
C11 C10 H10B 108.7
H10A C10 H10B 107.6
C24 C11 C12 119.7(2)
C24 C11 C10 118.6(3)
C12 C11 C10 121.3(3)
C11 C12 C13 123.8(3)
C11 C12 C17 119.5(2)
C13 C12 C17 116.6(3)
C14 C13 C12 121.8(3)
C14 C13 H13 119.1
C12 C13 H13 119.1
C13 C14 C15 121.3(3)
C13 C14 H14 119.4
C15 C14 H14 119.4
C16 C15 C14 119.4(3)
C16 C15 H15 120.3
C14 C15 H15 120.3
C15 C16 C17 121.5(3)
C15 C16 H16 119.2
C17 C16 H16 119.2
C18 C17 C16 121.0(2)
C18 C17 C12 119.6(2)
C16 C17 C12 119.3(3)
C17 C18 C19 121.9(2)
C17 C18 H18 119.1
C19 C18 H18 119.1
C18 C19 C20 120.9(3)
C18 C19 C24 118.8(3)
C20 C19 C24 120.3(3)
C21 C20 C19 120.8(3)
C21 C20 H20 119.6
C19 C20 H20 119.6
C20 C21 C22 119.7(3)
C20 C21 H21 120.2
C22 C21 H21 120.2
C23 C22 C21 121.6(3)
C23 C22 H22 119.2
C21 C22 H22 119.2
C22 C23 C24 121.4(3)
C22 C23 H23 119.3
C24 C23 H23 119.3
C11 C24 C19 120.5(2)
C11 C24 C23 123.4(3)
C19 C24 C23 116.1(3)
N2 C30 C31 113.78(19)
N2 C30 H30A 108.8
C31 C30 H30A 108.8
N2 C30 H30B 108.8
C31 C30 H30B 108.8
H30A C30 H30B 107.7
C44 C31 C32 119.9(2)
C44 C31 C30 121.7(2)
C32 C31 C30 118.2(2)
C31 C32 C37 120.0(2)
C31 C32 C33 122.4(2)
C37 C32 C33 117.6(2)
C34 C33 C32 120.4(2)
C34 C33 H33 119.8
C32 C33 H33 119.8
C33 C34 C35 121.7(2)
C33 C34 H34 119.2
C35 C34 H34 119.2
C36 C35 C34 119.9(3)
C36 C35 H35 120.0
C34 C35 H35 120.0
C35 C36 C37 121.0(3)
C35 C36 H36 119.5
C37 C36 H36 119.5
C38 C37 C36 121.5(2)
C38 C37 C32 119.1(2)
C36 C37 C32 119.3(2)
C39 C38 C37 121.8(2)
C39 C38 H38 119.1
C37 C38 H38 119.1
C38 C39 C40 120.5(2)
C38 C39 C44 120.1(2)
C40 C39 C44 119.4(2)
C41 C40 C39 121.1(2)
C41 C40 H40 119.5
C39 C40 H40 119.5
C40 C41 C42 119.8(2)
C40 C41 H41 120.1
C42 C41 H41 120.1
C43 C42 C41 121.3(2)
C43 C42 H42 119.4
C41 C42 H42 119.4
C42 C43 C44 121.5(2)
C42 C43 H43 119.3
C44 C43 H43 119.3
C31 C44 C43 124.0(2)
C31 C44 C39 119.0(2)
C43 C44 C39 116.9(2)
Si1 C50 H50A 109.5
Si1 C50 H50B 109.5
H50A C50 H50B 109.5
Si1 C50 H50C 109.5
H50A C50 H50C 109.5
H50B C50 H50C 109.5
Si1 C51 H51A 109.5
Si1 C51 H51B 109.5
H51A C51 H51B 109.5
Si1 C51 H51C 109.5
H51A C51 H51C 109.5
H51B C51 H51C 109.5
Si1 C52 H52A 109.5
Si1 C52 H52B 109.5
H52A C52 H52B 109.5
Si1 C52 H52C 109.5
H52A C52 H52C 109.5
H52B C52 H52C 109.5
Si2 C53 H53A 109.5
Si2 C53 H53B 109.5
H53A C53 H53B 109.5
Si2 C53 H53C 109.5
H53A C53 H53C 109.5
H53B C53 H53C 109.5
Si2 C54 H54A 109.5
Si2 C54 H54B 109.5
H54A C54 H54B 109.5
Si2 C54 H54C 109.5
H54A C54 H54C 109.5
H54B C54 H54C 109.5
Si2 C55 H55A 109.5
Si2 C55 H55B 109.5
H55A C55 H55B 109.5
Si2 C55 H55C 109.5
H55A C55 H55C 109.5
H55B C55 H55C 109.5
Cl1 C100 Cl2 113.4(2)
Cl1 C100 H10C 108.9
Cl2 C100 H10C 108.9
Cl1 C100 H10D 108.9
Cl2 C100 H10D 108.9
H10C C100 H10D 107.7

loop_
_geom_bond_atom_site_label_1
_geom_bond_atom_site_label_2
_geom_bond_distance
Mg1 N1 1.972(2)
Mg1 N3 2.026(2)
Mg1 N2 2.029(2)
Cl1 C100 1.739(4)
Cl2 C100 1.743(4)
N1 Si2 1.695(2)
N1 Si1 1.697(2)
N2 C2 1.332(3)
N2 C30 1.475(3)
N3 C4 1.332(3)
N3 C10 1.481(3)
Si1 C52 1.867(3)
Si1 C51 1.880(3)
Si1 C50 1.880(3)
Si2 C54 1.870(3)
Si2 C53 1.872(3)
Si2 C55 1.880(3)
C1 C2 1.509(3)
C1 H1A 0.9600
C1 H1B 0.9600
C1 H1C 0.9600
C2 C3 1.401(3)
C3 C4 1.407(3)
C3 H3 0.9300
C4 C5 1.511(3)
C5 H5A 0.9600
C5 H5B 0.9600
C5 H5C 0.9600
C10 C11 1.504(3)
C10 H10A 0.9700
C10 H10B 0.9700
C11 C24 1.402(4)
C11 C12 1.417(4)
C12 C13 1.434(4)
C12 C17 1.435(3)
C13 C14 1.351(5)
C13 H13 0.9300
C14 C15 1.408(5)
C14 H14 0.9300
C15 C16 1.358(4)
C15 H15 0.9300
C16 C17 1.424(4)
C16 H16 0.9300
C17 C18 1.386(4)
C18 C19 1.394(4)
C18 H18 0.9300
C19 C20 1.430(4)
C19 C24 1.436(4)
C20 C21 1.354(4)
C20 H20 0.9300
C21 C22 1.407(5)
C21 H21 0.9300
C22 C23 1.360(5)
C22 H22 0.9300
C23 C24 1.438(4)
C23 H23 0.9300
C30 C31 1.502(3)
C30 H30A 0.9700
C30 H30B 0.9700
C31 C44 1.416(3)
C31 C32 1.417(3)
C32 C37 1.430(3)
C32 C33 1.438(3)
C33 C34 1.359(4)
C33 H33 0.9300
C34 C35 1.406(4)
C34 H34 0.9300
C35 C36 1.354(4)
C35 H35 0.9300
C36 C37 1.426(3)
C36 H36 0.9300
C37 C38 1.394(3)
C38 C39 1.382(3)
C38 H38 0.9300
C39 C40 1.434(3)
C39 C44 1.437(3)
C40 C41 1.358(4)
C40 H40 0.9300
C41 C42 1.409(4)
C41 H41 0.9300
C42 C43 1.362(4)
C42 H42 0.9300
C43 C44 1.434(3)
C43 H43 0.9300
C50 H50A 0.9600
C50 H50B 0.9600
C50 H50C 0.9600
C51 H51A 0.9600
C51 H51B 0.9600
C51 H51C 0.9600
C52 H52A 0.9600
C52 H52B 0.9600
C52 H52C 0.9600
C53 H53A 0.9600
C53 H53B 0.9600
C53 H53C 0.9600
C54 H54A 0.9600
C54 H54B 0.9600
C54 H54C 0.9600
C55 H55A 0.9600
C55 H55B 0.9600
C55 H55C 0.9600
C100 H10C 0.9700
C100 H10D 0.9700

loop_
_geom_torsion_atom_site_label_1
_geom_torsion_atom_site_label_2
_geom_torsion_atom_site_label_3
_geom_torsion_atom_site_label_4
_geom_torsion
N3 Mg1 N1 Si2 -66.22(14)
N2 Mg1 N1 Si2 68.72(15)
N3 Mg1 N1 Si1 115.03(12)
N2 Mg1 N1 Si1 -110.04(12)
N1 Mg1 N2 C2 -112.02(17)
N3 Mg1 N2 C2 32.42(18)
N1 Mg1 N2 C30 54.3(2)
N3 Mg1 N2 C30 -161.29(19)
N1 Mg1 N3 C4 113.30(19)
N2 Mg1 N3 C4 -31.8(2)
N1 Mg1 N3 C10 -54.0(3)
N2 Mg1 N3 C10 160.9(2)
Si2 N1 Si1 C52 57.07(18)
Mg1 N1 Si1 C52 -124.35(13)
Si2 N1 Si1 C51 -64.33(18)
Mg1 N1 Si1 C51 114.25(14)
Si2 N1 Si1 C50 176.87(14)
Mg1 N1 Si1 C50 -4.54(15)
Si1 N1 Si2 C54 -88.4(2)
Mg1 N1 Si2 C54 92.96(18)
Si1 N1 Si2 C53 32.9(2)
Mg1 N1 Si2 C53 -145.71(13)
Si1 N1 Si2 C55 152.63(17)
Mg1 N1 Si2 C55 -25.97(18)
C30 N2 C2 C3 174.3(2)
Mg1 N2 C2 C3 -18.0(3)
C30 N2 C2 C1 -4.5(3)
Mg1 N2 C2 C1 163.20(18)
N2 C2 C3 C4 -8.4(4)
C1 C2 C3 C4 170.5(3)
C10 N3 C4 C3 -174.7(3)
Mg1 N3 C4 C3 16.6(3)
C10 N3 C4 C5 3.7(4)
Mg1 N3 C4 C5 -165.1(2)
C2 C3 C4 N3 9.3(5)
C2 C3 C4 C5 -169.1(3)
C4 N3 C10 C11 168.8(3)
Mg1 N3 C10 C11 -23.9(4)
N3 C10 C11 C24 -76.1(3)
N3 C10 C11 C12 111.0(3)
C24 C11 C12 C13 -178.9(2)
C10 C11 C12 C13 -6.0(4)
C24 C11 C12 C17 -0.2(4)
C10 C11 C12 C17 172.7(2)
C11 C12 C13 C14 176.4(3)
C17 C12 C13 C14 -2.3(4)
C12 C13 C14 C15 1.3(5)
C13 C14 C15 C16 0.9(5)
C14 C15 C16 C17 -1.8(5)
C15 C16 C17 C18 -177.3(3)
C15 C16 C17 C12 0.7(4)
C11 C12 C17 C18 0.6(4)
C13 C12 C17 C18 179.4(2)
C11 C12 C17 C16 -177.4(2)
C13 C12 C17 C16 1.3(4)
C16 C17 C18 C19 178.2(3)
C12 C17 C18 C19 0.2(4)
C17 C18 C19 C20 -179.5(2)
C17 C18 C19 C24 -1.4(4)
C18 C19 C20 C21 177.2(3)
C24 C19 C20 C21 -0.9(4)
C19 C20 C21 C22 -0.7(4)
C20 C21 C22 C23 1.8(5)
C21 C22 C23 C24 -1.2(5)
C12 C11 C24 C19 -1.0(4)
C10 C11 C24 C19 -174.1(2)
C12 C11 C24 C23 177.4(2)
C10 C11 C24 C23 4.3(4)
C18 C19 C24 C11 1.8(4)
C20 C19 C24 C11 179.9(2)
C18 C19 C24 C23 -176.8(2)
C20 C19 C24 C23 1.4(4)
C22 C23 C24 C11 -178.8(3)
C22 C23 C24 C19 -0.3(4)
C2 N2 C30 C31 -169.8(2)
Mg1 N2 C30 C31 24.0(3)
N2 C30 C31 C44 -116.0(2)
N2 C30 C31 C32 69.2(3)
C44 C31 C32 C37 3.3(3)
C30 C31 C32 C37 178.2(2)
C44 C31 C32 C33 -175.4(2)
C30 C31 C32 C33 -0.5(3)
C31 C32 C33 C34 179.3(2)
C37 C32 C33 C34 0.6(3)
C32 C33 C34 C35 0.9(4)
C33 C34 C35 C36 -1.3(4)
C34 C35 C36 C37 0.1(4)
C35 C36 C37 C38 -176.8(2)
C35 C36 C37 C32 1.4(4)
C31 C32 C37 C38 -2.2(3)
C33 C32 C37 C38 176.5(2)
C31 C32 C37 C36 179.5(2)
C33 C32 C37 C36 -1.8(3)
C36 C37 C38 C39 177.9(2)
C32 C37 C38 C39 -0.3(3)
C37 C38 C39 C40 -176.7(2)
C37 C38 C39 C44 1.7(4)
C38 C39 C40 C41 177.1(2)
C44 C39 C40 C41 -1.3(4)
C39 C40 C41 C42 1.0(4)
C40 C41 C42 C43 0.1(4)
C41 C42 C43 C44 -1.1(4)
C32 C31 C44 C43 175.3(2)
C30 C31 C44 C43 0.7(3)
C32 C31 C44 C39 -1.9(3)
C30 C31 C44 C39 -176.6(2)
C42 C43 C44 C31 -176.5(2)
C42 C43 C44 C39 0.8(4)
C38 C39 C44 C31 -0.6(3)
C40 C39 C44 C31 177.8(2)
C38 C39 C44 C43 -178.0(2)
C40 C39 C44 C43 0.4(3)
